data_2104592
loop_
_publ_author_name
'Marsh, Richard E.'

_publ_section_title
;
 Space groups <i>P</i>1 and <i>Cc</i>: how are they doing?
;
_journal_coeditor_code BK5088
_journal_issue 6
_journal_name_full 'Acta Crystallographica Section B'
_journal_page_first 782
_journal_page_last 783
_journal_paper_doi 10.1107/S0108768109046448
_journal_volume 65
_journal_year 2009
_chemical_formula_moiety 'C18 H20 O4'
_chemical_formula_sum 'C18 H20 O4'
_chemical_formula_weight 300.34
_chemical_name_systematic
;
2,4,13,15-Tetraoxa(5.5)metacyclophane
;
_space_group_IT_number 2
_symmetry_cell_setting triclinic
_symmetry_space_group_name_Hall '-P 1'
_symmetry_space_group_name_H-M 'P -1'
_cell_angle_alpha 83.046(5)
_cell_angle_beta 84.413(5)
_cell_angle_gamma 71.181(5)
_cell_formula_units_Z 1
_cell_length_a 10.376(5)
_cell_length_b 8.884(5)
_cell_length_c 4.378(5)
_cell_measurement_reflns_used 30
_cell_measurement_temperature 293(2)
_cell_measurement_theta_max 40
_cell_measurement_theta_min 20
_cell_volume 378.5(5)
_diffrn_ambient_temperature 293(2)
_diffrn_measurement_device_type 'Enraf Nonius CAD4'
_diffrn_measurement_method 'Scintil Counter'
_diffrn_radiation_monochromator graphite
_diffrn_radiation_source 'fine-focus sealed tube'
_diffrn_radiation_type CuK\a
_diffrn_radiation_wavelength 1.54178
_exptl_crystal_colour colorless
_exptl_crystal_density_diffrn 1.318
_exptl_crystal_density_method 'not measured'
_exptl_crystal_description 'thick column'
_exptl_crystal_F_000 160
_exptl_crystal_size_max 0.3
_exptl_crystal_size_mid 0.25
_exptl_crystal_size_min 0.2
_cod_data_source_file bk5088.cif
_cod_data_source_block DISHIX
_cod_depositor_comments
;
The following automatic conversions were performed:
'_symmetry_cell_setting' value 'Triclinic' changed to 'triclinic'
according to '/home/saulius/struct/CIF-dictionaries/cif_core.dic'
dictionary named 'cif_core.dic' version 2.4.1 from 2010-06-29.

Automatic conversion script
Id: cif_fix_enum 1527 2010-12-29 10:47:43Z saulius 

The following automatic conversions were performed:

'_symmetry_cell_setting' value 'Triclinic' changed to 'triclinic'
according to /home/saulius/struct/CIF-dictionaries/cif_core.dic
dictionary named 'cif_core.dic' version 2.4.1 from 2010-06-29.

Automatic conversion script
Id: cif_fix_values 1715 2011-07-08 13:25:40Z adriana 
;
_cod_original_sg_symbol_H-M P-1
_cod_database_code 2104592

loop_
_symmetry_equiv_pos_as_xyz
'x, y, z'
'-x, -y, -z'

loop_
_atom_site_label
_atom_site_type_symbol
_atom_site_fract_x
_atom_site_fract_y
_atom_site_fract_z
_atom_site_occupancy
O1 O 0.3844 0.2594 0.2797 1
O2 O 0.1710 0.4056 0.0914 1
C1 C 0.7998 0.3326 -0.0784 1
C2 C 0.6649 0.3450 -0.1163 1
H1 H 0.6120 0.4304 -0.2532 1
C3 C 0.6054 0.2360 0.0398 1
C4 C 0.6824 0.1133 0.2396 1
H2 H 0.6422 0.0379 0.3513 1
C5 C 0.8164 0.0997 0.2775 1
H3 H 0.8694 0.0144 0.4143 1
C6 C 0.8748 0.2090 0.1186 1
H4 H 0.9681 0.1984 0.1460 1
C7 C 0.4610 0.2492 -0.0108 1
H5 H 0.4217 0.3426 -0.1472 1
H6 H 0.4594 0.1573 -0.1032 1
C8 C 0.2484 0.2663 0.2566 1
H7 H 0.2478 0.1757 0.1582 1
H8 H 0.2062 0.2588 0.4606 1
C9 C 0.1374 0.5476 0.2480 1
H9 H 0.1692 0.5199 0.4522 1
H10 H 0.0400 0.5950 0.2660 1

loop_
_geom_angle_atom_site_label_1
_geom_angle_atom_site_label_2
_geom_angle_atom_site_label_3
_geom_angle
_geom_angle_site_symmetry_1
_geom_angle_site_symmetry_2
_geom_angle_site_symmetry_3
_geom_angle_publ_flag
C7 O1 C8 112.94 . . . yes
C8 O2 C9 114.81 . . . yes
C2 C1 C6 118.81 . . . no
C2 C1 C9 120.64 . . 2_665 no
C6 C1 C9 120.55 . . 2_665 no
C1 C2 C3 121.29 . . . no
C2 C3 C4 118.96 . . . no
C2 C3 C7 120.37 . . . no
C4 C3 C7 120.66 . . . no
C3 C4 C5 120.13 . . . no
C4 C5 C6 120.28 . . . no
C1 C6 C5 120.53 . . . no
O1 C7 C3 108.85 . . . yes
O1 C8 O2 113.70 . . . yes
O2 C9 C1 111.57 . . 2_665 yes
C1 C2 H1 119.00 . . . no
C3 C2 H1 119.00 . . . no
C3 C4 H2 120.00 . . . no
C5 C4 H2 120.00 . . . no
C4 C5 H3 120.00 . . . no
C6 C5 H3 120.00 . . . no
C1 C6 H4 120.00 . . . no
C5 C6 H4 120.00 . . . no
O1 C7 H5 110.00 . . . no
O1 C7 H6 110.00 . . . no
C3 C7 H5 110.00 . . . no
C3 C7 H6 110.00 . . . no
H5 C7 H6 108.00 . . . no
O1 C8 H7 109.00 . . . no
O1 C8 H8 109.00 . . . no
O2 C8 H7 109.00 . . . no
O2 C8 H8 109.00 . . . no
H7 C8 H8 108.00 . . . no
O2 C9 H9 109.00 . . . no
O2 C9 H10 109.00 . . . no
H9 C9 H10 108.00 . . . no
C1 C9 H9 109.00 2_665 . . no
C1 C9 H10 109.00 2_665 . . no

loop_
_geom_bond_atom_site_label_1
_geom_bond_atom_site_label_2
_geom_bond_distance
_geom_bond_site_symmetry_1
_geom_bond_site_symmetry_2
_geom_bond_publ_flag
O1 C7 1.4290 . . yes
O1 C8 1.4056 . . yes
O2 C8 1.3981 . . yes
O2 C9 1.4360 . . yes
C1 C2 1.3929 . . no
C1 C6 1.3803 . . no
C1 C9 1.5068 . 2_665 no
C2 C3 1.3890 . . no
C3 C4 1.3911 . . no
C3 C7 1.5009 . . no
C4 C5 1.3809 . . no
C5 C6 1.3885 . . no
C2 H1 0.9600 . . no
C4 H2 0.9600 . . no
C5 H3 0.9600 . . no
C6 H4 0.9600 . . no
C7 H5 0.9600 . . no
C7 H6 0.9600 . . no
C8 H7 0.9600 . . no
C8 H8 0.9600 . . no
C9 H9 0.9600 . . no
C9 H10 0.9600 . . no
